data_7716899
loop_
_publ_author_name
'Beki&#x15f;, Deniz F'
'Thomas-Hargreaves, Lewis R'
'Ivlev, Sergei I.'
'Buchner, Magnus R.'

_publ_section_title
;
 Multinuclear beryllium amide and imide complexes: structure, properties
 and bonding.
;
_journal_issue 37
_journal_name_full 'Dalton transactions (Cambridge, England : 2003)'
_journal_page_first 15551
_journal_page_last 15564
_journal_paper_doi 10.1039/d4dt02269f
_journal_volume 53
_journal_year 2024
_chemical_formula_moiety 'C48 H72 Be2 N4'
_chemical_formula_sum 'C48 H72 Be2 N4'
_chemical_formula_weight 723.11
_space_group_crystal_system monoclinic
_space_group_IT_number 14
_space_group_name_Hall '-P 2ybc'
_space_group_name_H-M_alt 'P 1 21/c 1'
_atom_sites_solution_hydrogens mixed
_atom_sites_solution_primary dual
_atom_sites_solution_secondary difmap
_audit_creation_method SHELXL-2019/1
_audit_update_record
;
2024-07-23 deposited with the CCDC.	2024-08-27 downloaded from the CCDC.
;
_cell_angle_alpha 90
_cell_angle_beta 102.993(2)
_cell_angle_gamma 90
_cell_formula_units_Z 2
_cell_length_a 9.5804(3)
_cell_length_b 16.0927(5)
_cell_length_c 14.6676(5)
_cell_measurement_reflns_used 9809
_cell_measurement_temperature 100
_cell_measurement_theta_max 74.4251
_cell_measurement_theta_min 4.1370
_cell_volume 2203.47(12)
_computing_cell_refinement 'APEX5 v2023.9-2 (Bruker AXS, 2023)'
_computing_data_collection 'APEX5 v2023.9-2 (Bruker AXS, 2023)'
_computing_data_reduction 'SAINT V8.40B (Bruker AXS, 2019)'
_computing_molecular_graphics 'Diamond v4.6.8 (Brandenburg, 2022)'
_computing_publication_material 'XCIF v2014/2 (Bruker AXS, 2014)'
_computing_structure_refinement 'SHELXL-2019/1 (Sheldrick, 2019)'
_computing_structure_solution 'SHELXT 2018/2 (Sheldrick, 2018)'
_diffrn_ambient_temperature 100
_diffrn_detector 'PHOTON III C14'
_diffrn_measured_fraction_theta_full 1.000
_diffrn_measured_fraction_theta_max 0.999
_diffrn_measurement_device_type 'Bruker D8 VENTURE'
_diffrn_measurement_method '\w and \f scans'
_diffrn_radiation_collimation '0.8 mm diameter'
_diffrn_radiation_type CuK\a
_diffrn_radiation_wavelength 1.54178
_diffrn_reflns_av_R_equivalents 0.0482
_diffrn_reflns_av_unetI/netI 0.0153
_diffrn_reflns_Laue_measured_fraction_full 1.000
_diffrn_reflns_Laue_measured_fraction_max 0.999
_diffrn_reflns_limit_h_max 11
_diffrn_reflns_limit_h_min -11
_diffrn_reflns_limit_k_max 20
_diffrn_reflns_limit_k_min -20
_diffrn_reflns_limit_l_max 18
_diffrn_reflns_limit_l_min -17
_diffrn_reflns_number 68071
_diffrn_reflns_point_group_measured_fraction_full 1.000
_diffrn_reflns_point_group_measured_fraction_max 0.999
_diffrn_reflns_theta_full 67.679
_diffrn_reflns_theta_max 74.576
_diffrn_reflns_theta_min 4.137
_diffrn_source 'microfocus X-ray tube'
_diffrn_source_current 1.10
_diffrn_source_power 0.055
_diffrn_source_voltage 50.0
_exptl_absorpt_coefficient_mu 0.462
_exptl_absorpt_correction_T_max 0.9967
_exptl_absorpt_correction_T_min 0.8868
_exptl_absorpt_correction_type multi-scan
_exptl_absorpt_process_details
;  SADABS-2016/2 - Bruker AXS area detector scaling and absorption correction
 --------------------------------------------------------------------------

 Reference: Krause, L., Herbst-Irmer, R., Sheldrick G.M. & Stalke D.,
 J. Appl. Cryst. 48 (2015) 3-10.
;
_exptl_crystal_colour colorless
_exptl_crystal_density_diffrn 1.090
_exptl_crystal_density_method 'not measured'
_exptl_crystal_description needle
_exptl_crystal_F_000 792
_exptl_crystal_size_max 0.221
_exptl_crystal_size_mid 0.085
_exptl_crystal_size_min 0.053
_refine_diff_density_max 0.282
_refine_diff_density_min -0.180
_refine_diff_density_rms 0.035
_refine_ls_extinction_method none
_refine_ls_goodness_of_fit_ref 1.047
_refine_ls_hydrogen_treatment mixed
_refine_ls_matrix_type full
_refine_ls_number_parameters 258
_refine_ls_number_reflns 4499
_refine_ls_number_restraints 0
_refine_ls_restrained_S_all 1.047
_refine_ls_R_factor_all 0.0405
_refine_ls_R_factor_gt 0.0362
_refine_ls_shift/su_max 0.000
_refine_ls_shift/su_mean 0.000
_refine_ls_structure_factor_coef Fsqd
_refine_ls_weighting_details 'w=1/[\s^2^(Fo^2^)+(0.0516P)^2^+0.5994P] where P=(Fo^2^+2Fc^2^)/3'
_refine_ls_weighting_scheme calc
_refine_ls_wR_factor_gt 0.0946
_refine_ls_wR_factor_ref 0.0978
_reflns_Friedel_coverage 0.000
_reflns_number_gt 4060
_reflns_number_total 4499
_reflns_threshold_expression 'I > 2\s(I)'
_cod_data_source_file d4dt02269f2.cif
_cod_data_source_block LTH516
_cod_depositor_comments 'Adding full bibliography for 7716897--7716901.cif.'
_cod_original_sg_symbol_H-M 'P 21/c'
_cod_database_code 7716899
_shelx_shelxl_version_number 2019/1
_shelx_space_group_comment
;
The symmetry employed for this shelxl refinement is uniquely defined
by the following loop, which should always be used as a source of
symmetry information in preference to the above space-group names.
They are only intended as comments.
;
_shelx_estimated_absorpt_t_min 0.905
_shelx_estimated_absorpt_t_max 0.976

loop_
_space_group_symop_operation_xyz
'x, y, z'
'-x, y+1/2, -z+1/2'
'-x, -y, -z'
'x, -y-1/2, z-1/2'

loop_
_atom_site_label
_atom_site_type_symbol
_atom_site_fract_x
_atom_site_fract_y
_atom_site_fract_z
_atom_site_U_iso_or_equiv
_atom_site_adp_type
_atom_site_occupancy
_atom_site_site_symmetry_order
_atom_site_calc_flag
_atom_site_refinement_flags_posn
_atom_site_refinement_flags_adp
_atom_site_refinement_flags_occupancy
_atom_site_disorder_assembly
_atom_site_disorder_group
C4 C 0.00255(12) 0.33235(7) 0.15184(8) 0.0254(2) Uani 1 1 d . . . . .
H4 H -0.073473 0.304522 0.110324 0.030 Uiso 1 1 calc R U . . .
C5 C 0.03466(11) 0.31381(6) 0.24659(7) 0.0222(2) Uani 1 1 d . . . . .
H5 H -0.019876 0.272705 0.269502 0.027 Uiso 1 1 calc R U . . .
C6 C 0.14522(10) 0.35414(6) 0.30900(7) 0.01624(19) Uani 1 1 d . . . . .
C7 C 0.27529(11) 0.50175(7) 0.13850(7) 0.0215(2) Uani 1 1 d . . . . .
H7 H 0.376720 0.500736 0.175294 0.026 Uiso 1 1 calc R U . . .
C8 C 0.21265(15) 0.58691(7) 0.15443(9) 0.0342(3) Uani 1 1 d . . . . .
H8A H 0.271593 0.630858 0.136035 0.051 Uiso 1 1 calc R U . . .
H8B H 0.211809 0.593141 0.220765 0.051 Uiso 1 1 calc R U . . .
H8C H 0.114570 0.591092 0.116657 0.051 Uiso 1 1 calc R U . . .
C9 C 0.27855(13) 0.49051(8) 0.03523(8) 0.0309(3) Uani 1 1 d . . . . .
H9A H 0.181930 0.498330 -0.003638 0.046 Uiso 1 1 calc R U . . .
H9B H 0.312344 0.434430 0.025506 0.046 Uiso 1 1 calc R U . . .
H9C H 0.343454 0.531582 0.017801 0.046 Uiso 1 1 calc R U . . .
C10 C 0.17028(10) 0.33737(6) 0.41319(7) 0.0175(2) Uani 1 1 d . . . . .
H10 H 0.273352 0.349258 0.441538 0.021 Uiso 1 1 calc R U . . .
C11 C 0.08000(11) 0.39782(7) 0.45658(7) 0.0231(2) Uani 1 1 d . . . . .
H11A H 0.105663 0.455061 0.444446 0.035 Uiso 1 1 calc R U . . .
H11B H 0.098388 0.388442 0.524251 0.035 Uiso 1 1 calc R U . . .
H11C H -0.021796 0.388617 0.428797 0.035 Uiso 1 1 calc R U . . .
C12 C 0.13953(14) 0.24841(7) 0.43943(8) 0.0292(2) Uani 1 1 d . . . . .
H12A H 0.036453 0.237527 0.420099 0.044 Uiso 1 1 calc R U . . .
H12B H 0.171080 0.241233 0.507295 0.044 Uiso 1 1 calc R U . . .
H12C H 0.191349 0.209422 0.407706 0.044 Uiso 1 1 calc R U . . .
C13 C 0.41900(9) 0.40054(6) 0.61231(6) 0.01362(18) Uani 1 1 d . . . . .
C14 C 0.50247(10) 0.33005(6) 0.60426(6) 0.01650(19) Uani 1 1 d . . . . .
C15 C 0.50598(11) 0.26443(6) 0.66695(7) 0.0210(2) Uani 1 1 d . . . . .
H15 H 0.563287 0.217078 0.662492 0.025 Uiso 1 1 calc R U . . .
C16 C 0.42779(12) 0.26699(7) 0.73531(7) 0.0243(2) Uani 1 1 d . . . . .
H16 H 0.431325 0.221883 0.777559 0.029 Uiso 1 1 calc R U . . .
C17 C 0.34401(11) 0.33611(7) 0.74167(7) 0.0230(2) Uani 1 1 d . . . . .
H17 H 0.289613 0.337353 0.788401 0.028 Uiso 1 1 calc R U . . .
C18 C 0.33722(10) 0.40388(6) 0.68147(6) 0.01648(19) Uani 1 1 d . . . . .
C19 C 0.58997(11) 0.32311(6) 0.53000(7) 0.0211(2) Uani 1 1 d . . . . .
H19 H 0.547153 0.362381 0.478453 0.025 Uiso 1 1 calc R U . . .
C20 C 0.74559(12) 0.35007(7) 0.56809(9) 0.0292(2) Uani 1 1 d . . . . .
H20A H 0.798381 0.346272 0.518241 0.044 Uiso 1 1 calc R U . . .
H20B H 0.790318 0.313623 0.619988 0.044 Uiso 1 1 calc R U . . .
H20C H 0.747587 0.407555 0.590396 0.044 Uiso 1 1 calc R U . . .
C21 C 0.58507(14) 0.23625(7) 0.48704(8) 0.0316(3) Uani 1 1 d . . . . .
H21A H 0.485214 0.218113 0.466963 0.047 Uiso 1 1 calc R U . . .
H21B H 0.637667 0.197296 0.533715 0.047 Uiso 1 1 calc R U . . .
H21C H 0.629193 0.237681 0.432912 0.047 Uiso 1 1 calc R U . . .
C22 C 0.23975(10) 0.47746(6) 0.69012(7) 0.0196(2) Uani 1 1 d . . . . .
H22 H 0.199273 0.498222 0.625304 0.023 Uiso 1 1 calc R U . . .
C23 C 0.32098(12) 0.55009(7) 0.74575(9) 0.0312(3) Uani 1 1 d . . . . .
H23A H 0.396619 0.568971 0.715415 0.047 Uiso 1 1 calc R U . . .
H23B H 0.363873 0.531794 0.809632 0.047 Uiso 1 1 calc R U . . .
H23C H 0.254354 0.595907 0.747746 0.047 Uiso 1 1 calc R U . . .
C24 C 0.11247(12) 0.45349(8) 0.73221(8) 0.0276(2) Uani 1 1 d . . . . .
H24A H 0.045685 0.500338 0.726336 0.041 Uiso 1 1 calc R U . . .
H24B H 0.147204 0.439503 0.798470 0.041 Uiso 1 1 calc R U . . .
H24C H 0.063252 0.405323 0.698717 0.041 Uiso 1 1 calc R U . . .
Be1 Be 0.42884(13) 0.46991(7) 0.43622(8) 0.0151(2) Uani 1 1 d . . . . .
N1 N 0.34073(9) 0.45598(5) 0.33448(6) 0.01639(17) Uani 1 1 d . . . . .
H1 H 0.3809(15) 0.4884(9) 0.3015(10) 0.025 Uiso 1 1 d . U . . .
C1 C 0.22748(10) 0.41497(6) 0.27497(6) 0.01462(19) Uani 1 1 d . . . . .
N2 N 0.41808(8) 0.46941(5) 0.54951(5) 0.01353(16) Uani 1 1 d . . . . .
H2 H 0.3439(14) 0.5025(8) 0.5540(9) 0.020 Uiso 1 1 d . U . . .
C2 C 0.19481(10) 0.43356(6) 0.17743(7) 0.01648(19) Uani 1 1 d . . . . .
C3 C 0.08285(11) 0.39207(6) 0.11846(7) 0.0209(2) Uani 1 1 d . . . . .
H3 H 0.060659 0.404896 0.053580 0.025 Uiso 1 1 calc R U . . .

loop_
_atom_site_aniso_label
_atom_site_aniso_U_11
_atom_site_aniso_U_22
_atom_site_aniso_U_33
_atom_site_aniso_U_23
_atom_site_aniso_U_13
_atom_site_aniso_U_12
C4 0.0253(5) 0.0272(5) 0.0220(5) -0.0068(4) 0.0021(4) -0.0087(4)
C5 0.0240(5) 0.0195(5) 0.0242(5) -0.0030(4) 0.0075(4) -0.0066(4)
C6 0.0175(4) 0.0148(4) 0.0176(4) -0.0010(3) 0.0066(3) 0.0007(3)
C7 0.0219(5) 0.0272(5) 0.0151(4) 0.0041(4) 0.0037(4) -0.0042(4)
C8 0.0542(8) 0.0219(5) 0.0284(6) 0.0036(4) 0.0136(5) -0.0057(5)
C9 0.0357(6) 0.0401(6) 0.0189(5) 0.0039(4) 0.0101(4) -0.0045(5)
C10 0.0188(4) 0.0171(5) 0.0178(4) 0.0006(3) 0.0066(3) -0.0027(3)
C11 0.0221(5) 0.0292(5) 0.0191(5) -0.0030(4) 0.0070(4) 0.0008(4)
C12 0.0446(7) 0.0205(5) 0.0256(5) 0.0022(4) 0.0142(5) -0.0062(5)
C13 0.0136(4) 0.0142(4) 0.0126(4) 0.0010(3) 0.0019(3) -0.0022(3)
C14 0.0174(4) 0.0164(4) 0.0154(4) 0.0003(3) 0.0032(3) 0.0003(3)
C15 0.0242(5) 0.0163(5) 0.0217(5) 0.0032(4) 0.0035(4) 0.0029(4)
C16 0.0277(5) 0.0223(5) 0.0228(5) 0.0099(4) 0.0054(4) -0.0015(4)
C17 0.0239(5) 0.0285(5) 0.0188(5) 0.0065(4) 0.0094(4) -0.0005(4)
C18 0.0153(4) 0.0191(5) 0.0153(4) 0.0006(3) 0.0040(3) -0.0010(3)
C19 0.0250(5) 0.0199(5) 0.0201(5) 0.0032(4) 0.0088(4) 0.0084(4)
C20 0.0244(5) 0.0285(6) 0.0385(6) 0.0021(5) 0.0154(5) 0.0050(4)
C21 0.0411(6) 0.0279(6) 0.0265(5) -0.0056(4) 0.0093(5) 0.0099(5)
C22 0.0182(5) 0.0239(5) 0.0182(4) -0.0003(4) 0.0073(4) 0.0022(4)
C23 0.0250(5) 0.0304(6) 0.0394(6) -0.0126(5) 0.0099(5) 0.0020(4)
C24 0.0219(5) 0.0371(6) 0.0274(5) 0.0028(4) 0.0130(4) 0.0046(4)
Be1 0.0155(5) 0.0150(5) 0.0149(5) 0.0018(4) 0.0041(4) -0.0005(4)
N1 0.0164(4) 0.0187(4) 0.0144(4) 0.0031(3) 0.0042(3) -0.0037(3)
C1 0.0143(4) 0.0145(4) 0.0157(4) -0.0012(3) 0.0046(3) 0.0015(3)
N2 0.0135(4) 0.0135(4) 0.0144(4) 0.0020(3) 0.0048(3) 0.0008(3)
C2 0.0169(4) 0.0175(4) 0.0159(4) -0.0001(3) 0.0053(3) 0.0017(3)
C3 0.0234(5) 0.0231(5) 0.0154(4) -0.0030(4) 0.0029(4) 0.0002(4)

loop_
_atom_type_symbol
_atom_type_description
_atom_type_scat_dispersion_real
_atom_type_scat_dispersion_imag
_atom_type_scat_source
C C 0.0181 0.0091 'International Tables Vol C Tables 4.2.6.8 and 6.1.1.4'
H H 0.0000 0.0000 'International Tables Vol C Tables 4.2.6.8 and 6.1.1.4'
Be Be 0.0038 0.0014 'International Tables Vol C Tables 4.2.6.8 and 6.1.1.4'
N N 0.0311 0.0180 'International Tables Vol C Tables 4.2.6.8 and 6.1.1.4'

loop_
_geom_angle_atom_site_label_1
_geom_angle_atom_site_label_2
_geom_angle_atom_site_label_3
_geom_angle
_geom_angle_site_symmetry_1
_geom_angle_site_symmetry_3
_geom_angle_publ_flag
C5 C4 C3 119.15(9) . . ?
C4 C5 C6 121.49(9) . . ?
C5 C6 C1 119.40(9) . . ?
C5 C6 C10 120.22(9) . . ?
C1 C6 C10 120.23(8) . . ?
C2 C7 C9 114.19(9) . . ?
C2 C7 C8 109.74(9) . . ?
C9 C7 C8 110.57(9) . . ?
C6 C10 C12 115.12(8) . . ?
C6 C10 C11 109.23(8) . . ?
C12 C10 C11 109.36(8) . . ?
C14 C13 C18 120.47(8) . . ?
C14 C13 N2 119.24(8) . . ?
C18 C13 N2 120.30(8) . . ?
C15 C14 C13 118.97(9) . . ?
C15 C14 C19 118.74(8) . . ?
C13 C14 C19 122.29(8) . . ?
C16 C15 C14 121.29(9) . . ?
C15 C16 C17 119.30(9) . . ?
C16 C17 C18 121.98(9) . . ?
C17 C18 C13 117.98(9) . . ?
C17 C18 C22 119.64(9) . . ?
C13 C18 C22 122.35(8) . . ?
C14 C19 C21 113.05(9) . . ?
C14 C19 C20 111.46(8) . . ?
C21 C19 C20 110.25(9) . . ?
C18 C22 C23 112.80(8) . . ?
C18 C22 C24 113.18(9) . . ?
C23 C22 C24 109.36(9) . . ?
N1 Be1 N2 143.43(9) . . ?
N1 Be1 N2 117.26(8) . 3_666 ?
N2 Be1 N2 96.95(7) . 3_666 ?
N1 Be1 Be1 161.36(11) . 3_666 ?
N2 Be1 Be1 49.37(5) . 3_666 ?
N2 Be1 Be1 47.59(5) 3_666 3_666 ?
C1 N1 Be1 147.69(8) . . ?
N1 C1 C6 121.49(8) . . ?
N1 C1 C2 119.51(8) . . ?
C6 C1 C2 118.99(8) . . ?
C13 N2 Be1 129.83(7) . . ?
C13 N2 Be1 118.20(7) . 3_666 ?
Be1 N2 Be1 83.05(7) . 3_666 ?
C3 C2 C1 119.26(9) . . ?
C3 C2 C7 119.87(9) . . ?
C1 C2 C7 120.77(8) . . ?
C4 C3 C2 121.69(9) . . ?

loop_
_geom_bond_atom_site_label_1
_geom_bond_atom_site_label_2
_geom_bond_distance
_geom_bond_site_symmetry_2
_geom_bond_publ_flag
C4 C5 1.3866(15) . ?
C4 C3 1.3872(15) . ?
C5 C6 1.3947(14) . ?
C6 C1 1.4161(13) . ?
C6 C10 1.5168(13) . ?
C7 C2 1.5240(13) . ?
C7 C9 1.5327(14) . ?
C7 C8 1.5348(16) . ?
C10 C12 1.5282(13) . ?
C10 C11 1.5319(13) . ?
C13 C14 1.4081(13) . ?
C13 C18 1.4153(13) . ?
C13 N2 1.4399(11) . ?
C14 C15 1.3956(13) . ?
C14 C19 1.5206(13) . ?
C15 C16 1.3806(15) . ?
C16 C17 1.3870(15) . ?
C17 C18 1.3955(14) . ?
C18 C22 1.5308(13) . ?
C19 C21 1.5297(14) . ?
C19 C20 1.5325(15) . ?
C22 C23 1.5336(15) . ?
C22 C24 1.5348(14) . ?
Be1 N1 1.5567(14) . ?
Be1 N2 1.6879(14) . ?
Be1 N2 1.7350(14) 3_666 ?
Be1 Be1 2.269(2) 3_666 ?
N1 C1 1.3960(12) . ?
C1 C2 1.4258(13) . ?
C2 C3 1.3883(14) . ?

loop_
_geom_torsion_atom_site_label_1
_geom_torsion_atom_site_label_2
_geom_torsion_atom_site_label_3
_geom_torsion_atom_site_label_4
_geom_torsion
_geom_torsion_site_symmetry_1
_geom_torsion_site_symmetry_2
_geom_torsion_site_symmetry_3
_geom_torsion_site_symmetry_4
_geom_torsion_publ_flag
C3 C4 C5 C6 0.36(16) . . . . ?
C4 C5 C6 C1 -0.50(15) . . . . ?
C4 C5 C6 C10 175.22(10) . . . . ?
C5 C6 C10 C12 34.43(13) . . . . ?
C1 C6 C10 C12 -149.88(9) . . . . ?
C5 C6 C10 C11 -89.02(11) . . . . ?
C1 C6 C10 C11 86.67(10) . . . . ?
C18 C13 C14 C15 -1.53(13) . . . . ?
N2 C13 C14 C15 178.29(8) . . . . ?
C18 C13 C14 C19 178.93(8) . . . . ?
N2 C13 C14 C19 -1.26(13) . . . . ?
C13 C14 C15 C16 0.99(15) . . . . ?
C19 C14 C15 C16 -179.45(9) . . . . ?
C14 C15 C16 C17 0.09(16) . . . . ?
C15 C16 C17 C18 -0.64(16) . . . . ?
C16 C17 C18 C13 0.10(15) . . . . ?
C16 C17 C18 C22 178.37(9) . . . . ?
C14 C13 C18 C17 0.99(13) . . . . ?
N2 C13 C18 C17 -178.82(8) . . . . ?
C14 C13 C18 C22 -177.22(8) . . . . ?
N2 C13 C18 C22 2.96(13) . . . . ?
C15 C14 C19 C21 40.42(13) . . . . ?
C13 C14 C19 C21 -140.04(9) . . . . ?
C15 C14 C19 C20 -84.43(11) . . . . ?
C13 C14 C19 C20 95.12(11) . . . . ?
C17 C18 C22 C23 98.72(11) . . . . ?
C13 C18 C22 C23 -83.10(11) . . . . ?
C17 C18 C22 C24 -26.12(13) . . . . ?
C13 C18 C22 C24 152.07(9) . . . . ?
N2 Be1 N1 C1 -29.8(3) . . . . ?
N2 Be1 N1 C1 172.81(12) 3_666 . . . ?
Be1 Be1 N1 C1 -155.0(3) 3_666 . . . ?
Be1 N1 C1 C6 -3.4(2) . . . . ?
Be1 N1 C1 C2 177.60(13) . . . . ?
C5 C6 C1 N1 -178.90(9) . . . . ?
C10 C6 C1 N1 5.37(13) . . . . ?
C5 C6 C1 C2 0.11(13) . . . . ?
C10 C6 C1 C2 -175.61(8) . . . . ?
C14 C13 N2 Be1 34.37(13) . . . . ?
C18 C13 N2 Be1 -145.81(9) . . . . ?
C14 C13 N2 Be1 -71.19(11) . . . 3_666 ?
C18 C13 N2 Be1 108.62(10) . . . 3_666 ?
N1 Be1 N2 C13 78.92(17) . . . . ?
N2 Be1 N2 C13 -121.21(10) 3_666 . . . ?
Be1 Be1 N2 C13 -121.21(10) 3_666 . . . ?
N1 Be1 N2 Be1 -159.87(18) . . . 3_666 ?
N2 Be1 N2 Be1 -0.001(1) 3_666 . . 3_666 ?
N1 C1 C2 C3 179.45(9) . . . . ?
C6 C1 C2 C3 0.41(13) . . . . ?
N1 C1 C2 C7 -4.21(13) . . . . ?
C6 C1 C2 C7 176.76(8) . . . . ?
C9 C7 C2 C3 -28.99(13) . . . . ?
C8 C7 C2 C3 95.79(11) . . . . ?
C9 C7 C2 C1 154.69(9) . . . . ?
C8 C7 C2 C1 -80.53(11) . . . . ?
C5 C4 C3 C2 0.19(16) . . . . ?
C1 C2 C3 C4 -0.57(15) . . . . ?
C7 C2 C3 C4 -176.95(10) . . . . ?
